data_1544151
loop_
_publ_author_name
'Liu, Yun-Lin'
'Kehr, Gerald'
'Daniliuc, Constantin G.'
'Erker, Gerhard'

_publ_section_title
;
 Geminal bis-borane formation by borane Lewis acid induced cyclopropyl
 rearrangement and its frustrated Lewis pair reaction with carbon dioxide.
;
_journal_issue 2
_journal_name_full 'Chemical science'
_journal_page_first 1097
_journal_page_last 1104
_journal_paper_doi 10.1039/c6sc03468c
_journal_volume 8
_journal_year 2017
_chemical_formula_sum 'C29 H8 B2 F20'
_chemical_formula_weight 757.97
_space_group_crystal_system monoclinic
_space_group_IT_number 14
_space_group_name_Hall '-P 2ybc'
_space_group_name_H-M_alt 'P 1 21/c 1'
_symmetry_space_group_name_Hall '-P 2ybc'
_symmetry_space_group_name_H-M 'P 1 21/c 1'
_atom_sites_solution_hydrogens geom
_audit_update_record
;
2016-08-01 deposited with the CCDC.
2016-09-16 downloaded from the CCDC.
;
_cell_angle_alpha 90
_cell_angle_beta 98.450(5)
_cell_angle_gamma 90
_cell_formula_units_Z 4
_cell_length_a 16.4031(16)
_cell_length_b 6.7783(6)
_cell_length_c 25.0981(19)
_cell_measurement_reflns_used 1944
_cell_measurement_temperature 100.(2)
_cell_measurement_theta_max 66.8401
_cell_measurement_theta_min 2.7234
_cell_volume 2760.2(4)
_computing_cell_refinement 'SAINT V8.34A (Bruker AXS Inc., 2013)'
_computing_data_collection 'APEX2 v.2014.5-0 (Bruker AXS Inc., 2014)'
_computing_data_reduction 'SAINT V8.34A (Bruker AXS Inc., 2013)'
_computing_molecular_graphics 'XP (Bruker AXS Inc., 2014)'
_computing_publication_material 'SHELXL2014 (Sheldrick, 2014)'
_computing_structure_refinement 'SHELXL-2014/7 (Sheldrick, 2014)'
_computing_structure_solution 'SHELXL2014 (Sheldrick, 2014)'
_diffrn_ambient_temperature 100.(2)
_diffrn_detector_area_resol_mean 8.3333
_diffrn_measured_fraction_theta_full 0.982
_diffrn_measured_fraction_theta_max 0.982
_diffrn_measurement_device_type 'KappaCCD APEXII'
_diffrn_measurement_method 'phi / omega scans'
_diffrn_radiation_monochromator graphite
_diffrn_radiation_type CuK\a
_diffrn_radiation_wavelength 1.54178
_diffrn_reflns_av_R_equivalents 0.1346
_diffrn_reflns_av_unetI/netI 0.1184
_diffrn_reflns_limit_h_max 19
_diffrn_reflns_limit_h_min -19
_diffrn_reflns_limit_k_max 8
_diffrn_reflns_limit_k_min -8
_diffrn_reflns_limit_l_max 28
_diffrn_reflns_limit_l_min -30
_diffrn_reflns_number 19753
_diffrn_reflns_theta_full 68.05
_diffrn_reflns_theta_max 68.05
_diffrn_reflns_theta_min 3.56
_diffrn_source 'fine-focus sealed tube'
_diffrn_source_type 'fine-focus sealed tube'
_exptl_absorpt_coefficient_mu 1.834
_exptl_absorpt_correction_T_max 0.95
_exptl_absorpt_correction_T_min 0.68
_exptl_absorpt_correction_type multi-scan
_exptl_absorpt_process_details
;
Bruker AXS (2014). SADABS, Version 2014/2, Bruker AXS Inc., Madison, Wisconsin,
USA.
;
_exptl_crystal_colour colourless
_exptl_crystal_density_diffrn 1.824
_exptl_crystal_density_method 'not measured'
_exptl_crystal_description needle
_exptl_crystal_F_000 1488
_exptl_crystal_size_max 0.250
_exptl_crystal_size_mid 0.070
_exptl_crystal_size_min 0.030
_refine_diff_density_max 0.295
_refine_diff_density_min -0.292
_refine_ls_extinction_method none
_refine_ls_goodness_of_fit_ref 0.977
_refine_ls_hydrogen_treatment constr
_refine_ls_matrix_type full
_refine_ls_number_parameters 561
_refine_ls_number_reflns 4950
_refine_ls_number_restraints 368
_refine_ls_restrained_S_all 0.953
_refine_ls_R_factor_all 0.1257
_refine_ls_R_factor_gt 0.0595
_refine_ls_shift/su_max 0.000
_refine_ls_shift/su_mean 0.000
_refine_ls_structure_factor_coef Fsqd
_refine_ls_weighting_details 'w=1/[\s^2^(Fo^2^)+(0.0543P)^2^] where P=(Fo^2^+2Fc^2^)/3'
_refine_ls_weighting_scheme calc
_refine_ls_wR_factor_gt 0.1248
_refine_ls_wR_factor_ref 0.1564
_reflns_number_gt 2616
_reflns_number_total 4950
_reflns_threshold_expression 'I > 2\s(I)'
_cod_data_source_file c6sc03468c2.cif
_cod_data_source_block erk8310
_cod_depositor_comments
;Adding full bibliography for 1544149--1544156.cif.

 Adding full bibliography for 1544149--1544156.cif.
;
_cod_database_code 1544151

loop_
_space_group_symop_operation_xyz
'x, y, z'
'-x, y+1/2, -z+1/2'
'-x, -y, -z'
'x, -y-1/2, z-1/2'

loop_
_atom_site_type_symbol
_atom_site_label
_atom_site_fract_x
_atom_site_fract_y
_atom_site_fract_z
_atom_site_U_iso_or_equiv
_atom_site_adp_type
_atom_site_calc_flag
_atom_site_refinement_flags_adp
_atom_site_refinement_flags_occupancy
_atom_site_refinement_flags_posn
_atom_site_occupancy
_atom_site_disorder_assembly
_atom_site_disorder_group
B B1 0.7591(3) 0.6221(8) 0.3337(2) 0.0343(12) Uani d . . . 1.0 . .
B B2 0.7185(3) 0.5253(8) 0.4318(2) 0.0350(12) Uani d . . . 1.0 . .
C C1 0.7174(3) 0.6760(7) 0.38474(18) 0.0338(10) Uani d . . . 1.0 . .
H H1 0.7538 0.7839 0.4018 0.041 Uiso calc U . R 1.0 . .
C C2 0.6373(3) 0.7909(7) 0.36091(18) 0.0370(10) Uani d . . . 1.0 . .
H H2A 0.5889 0.7347 0.3748 0.044 Uiso calc U . R 1.0 . .
H H2B 0.6424 0.9317 0.3714 0.044 Uiso calc U . R 1.0 . .
C C3 0.6268(3) 0.7705(7) 0.29840(18) 0.0383(11) Uani d . . . 1.0 . .
H H3 0.5983 0.6429 0.2879 0.046 Uiso calc U . R 1.0 . .
C C5 0.5771(3) 0.9380(8) 0.2690(2) 0.0465(12) Uani d . . . 1.0 . .
H H5A 0.5201 0.9313 0.2762 0.07 Uiso calc U . R 1.0 . .
H H5B 0.578 0.9257 0.2301 0.07 Uiso calc U . R 1.0 . .
H H5C 0.6013 1.0648 0.2816 0.07 Uiso calc U . R 1.0 . .
C C41 0.6364(3) 0.4163(7) 0.44125(18) 0.0323(10) Uani d . . . 1.0 . .
F F42 0.66113(16) 0.4663(4) 0.53591(11) 0.0429(6) Uani d . . . 1.0 . .
C C42 0.6135(3) 0.3904(7) 0.49234(18) 0.0367(11) Uani d . . . 1.0 . .
F F43 0.52326(18) 0.2759(4) 0.55094(11) 0.0474(7) Uani d . . . 1.0 . .
C C43 0.5426(3) 0.2938(7) 0.50081(19) 0.0372(11) Uani d . . . 1.0 . .
F F44 0.42114(17) 0.1271(4) 0.46534(12) 0.0495(7) Uani d . . . 1.0 . .
C C44 0.4905(3) 0.2174(7) 0.4577(2) 0.0403(11) Uani d . . . 1.0 . .
F F45 0.46024(16) 0.1637(4) 0.36392(11) 0.0475(7) Uani d . . . 1.0 . .
C C45 0.5107(3) 0.2378(7) 0.40634(18) 0.0350(10) Uani d . . . 1.0 . .
F F46 0.59821(15) 0.3513(4) 0.34805(10) 0.0382(6) Uani d . . . 1.0 . .
C C46 0.5819(3) 0.3371(7) 0.39920(19) 0.0362(11) Uani d . . . 1.0 . .
C C31 0.7983(3) 0.4818(7) 0.47265(18) 0.0350(10) Uani d . . . 1.0 . .
F F32 0.75941(17) 0.1494(4) 0.48387(13) 0.0503(7) Uani d . . . 1.0 . .
C C32 0.8122(3) 0.2986(7) 0.4977(2) 0.0407(11) Uani d . . . 1.0 . .
F F33 0.8902(2) 0.0783(5) 0.55898(13) 0.0596(8) Uani d . . . 1.0 . .
C C33 0.8795(3) 0.2566(7) 0.5361(2) 0.0440(12) Uani d . . . 1.0 . .
F F34 1.00163(17) 0.3648(5) 0.58910(12) 0.0534(8) Uani d . . . 1.0 . .
C C34 0.9353(3) 0.4032(8) 0.5524(2) 0.0456(12) Uani d . . . 1.0 . .
F F35 0.98110(17) 0.7282(4) 0.54516(12) 0.0502(7) Uani d . . . 1.0 . .
C C35 0.9257(3) 0.5861(7) 0.5294(2) 0.0401(11) Uani d . . . 1.0 . .
F F36 0.85346(17) 0.8053(4) 0.46964(11) 0.0471(7) Uani d . . . 1.0 . .
C C36 0.8587(3) 0.6215(7) 0.49031(18) 0.0362(10) Uani d . . . 1.0 . .
C C11 0.8323(3) 0.4765(7) 0.33044(18) 0.0356(10) Uani d U . . 1.0 . .
F F12 0.77090(16) 0.2172(4) 0.37311(11) 0.0416(6) Uani d U . . 1.0 . .
C C12 0.8350(3) 0.2879(8) 0.35121(19) 0.0395(11) Uani d U . . 1.0 . .
F F13 0.90056(18) -0.0200(4) 0.37204(12) 0.0509(7) Uani d U . . 1.0 . .
C C13 0.9018(3) 0.1617(7) 0.3499(2) 0.0408(11) Uani d U . . 1.0 . .
F F14 1.03376(17) 0.1066(5) 0.32755(12) 0.0539(8) Uani d U . . 1.0 . .
C C14 0.9686(3) 0.2239(8) 0.32738(19) 0.0419(12) Uani d U . . 1.0 . .
F F15 1.03423(17) 0.4749(5) 0.28500(12) 0.0519(8) Uani d U . . 1.0 . .
C C15 0.9682(3) 0.4094(8) 0.30491(19) 0.0398(11) Uani d U . . 1.0 . .
F F16 0.90419(16) 0.7119(4) 0.28569(11) 0.0457(7) Uani d U . . 1.0 . .
C C16 0.9008(3) 0.5308(7) 0.30677(19) 0.0378(11) Uani d U . . 1.0 . .
C C4 0.7170(3) 0.7570(8) 0.28632(19) 0.0405(11) Uani d U . D 1.0 . .
H H4 0.7399 0.8909 0.2963 0.049 Uiso calc U . R 1.0 A 1
C C21 0.7304(8) 0.7344(16) 0.2297(4) 0.038(2) Uani d U P D 0.653(5) B 1
F F22 0.7868(3) 1.0522(9) 0.2239(2) 0.0453(13) Uani d U P D 0.653(5) B 1
C C22 0.7628(7) 0.8777(16) 0.2007(4) 0.033(3) Uani d U P D 0.653(5) B 1
F F23 0.8063(3) 0.9957(8) 0.12056(18) 0.0591(15) Uani d U P D 0.653(5) B 1
C C23 0.7740(4) 0.8495(11) 0.1478(3) 0.0420(19) Uani d U P D 0.653(5) B 1
F F24 0.7592(3) 0.6527(9) 0.06998(18) 0.0618(16) Uani d U P D 0.653(5) B 1
C C24 0.7512(9) 0.6761(15) 0.1223(4) 0.044(2) Uani d U P D 0.653(5) B 1
F F25 0.6975(3) 0.3562(8) 0.1257(2) 0.0623(16) Uani d U P D 0.653(5) B 1
C C25 0.7198(6) 0.5286(13) 0.1502(3) 0.049(2) Uani d U P D 0.653(5) B 1
F F26 0.6778(4) 0.4100(9) 0.2294(3) 0.049(2) Uani d U P D 0.653(5) B 1
C C26 0.7100(6) 0.5586(14) 0.2031(3) 0.038(2) Uani d U P D 0.653(5) B 1
C C21A 0.7198(15) 0.664(3) 0.2305(6) 0.032(5) Uani d U P D 0.347(5) B 2
F F22A 0.7789(9) 0.952(2) 0.2007(7) 0.052(4) Uani d U P D 0.347(5) B 2
C C22A 0.7510(9) 0.768(2) 0.1899(5) 0.036(4) Uani d U P D 0.347(5) B 2
F F23A 0.7856(6) 0.8014(16) 0.1017(4) 0.062(3) Uani d U P D 0.347(5) B 2
C C23A 0.751(2) 0.697(3) 0.1383(7) 0.054(6) Uani d U P D 0.347(5) B 2
F F24A 0.7219(6) 0.4351(15) 0.0746(3) 0.062(3) Uani d U P D 0.347(5) B 2
C C24A 0.7218(12) 0.510(2) 0.1253(5) 0.053(5) Uani d U P D 0.347(5) B 2
F F25A 0.6585(5) 0.2181(12) 0.1498(3) 0.049(2) Uani d U P D 0.347(5) B 2
C C25A 0.6897(8) 0.3995(18) 0.1634(5) 0.041(3) Uani d U P D 0.347(5) B 2
F F26A 0.6610(8) 0.3589(17) 0.2501(4) 0.040(3) Uani d U P D 0.347(5) B 2
C C26A 0.6912(13) 0.479(3) 0.2142(6) 0.029(5) Uani d U P D 0.347(5) B 2

loop_
_atom_site_aniso_label
_atom_site_aniso_U_11
_atom_site_aniso_U_22
_atom_site_aniso_U_33
_atom_site_aniso_U_12
_atom_site_aniso_U_13
_atom_site_aniso_U_23
B1 0.032(3) 0.034(3) 0.038(3) -0.007(2) 0.008(2) -0.003(2)
B2 0.038(3) 0.035(3) 0.033(3) 0.003(2) 0.007(2) -0.007(2)
C1 0.033(2) 0.036(3) 0.033(2) 0.0017(19) 0.0073(19) 0.0030(19)
C2 0.039(2) 0.038(3) 0.035(2) 0.003(2) 0.0095(19) 0.002(2)
C3 0.044(3) 0.040(3) 0.031(2) 0.005(2) 0.009(2) 0.000(2)
C5 0.047(3) 0.051(3) 0.040(3) 0.014(2) 0.001(2) -0.001(2)
C41 0.038(2) 0.028(2) 0.032(2) 0.0028(19) 0.0070(19) 0.0030(18)
F42 0.0461(15) 0.0451(17) 0.0383(15) 0.0005(12) 0.0083(12) 0.0000(12)
C42 0.040(3) 0.034(3) 0.036(3) 0.004(2) 0.006(2) 0.002(2)
F43 0.0577(17) 0.0441(16) 0.0454(16) 0.0057(13) 0.0248(13) 0.0103(13)
C43 0.042(3) 0.035(3) 0.037(3) 0.002(2) 0.015(2) 0.006(2)
F44 0.0450(15) 0.0395(16) 0.0679(19) -0.0037(13) 0.0219(14) 0.0086(13)
C44 0.040(3) 0.031(3) 0.053(3) -0.001(2) 0.018(2) 0.006(2)
F45 0.0422(15) 0.0496(18) 0.0500(17) -0.0089(13) 0.0041(13) -0.0012(13)
C45 0.034(2) 0.033(3) 0.038(3) -0.0002(19) 0.005(2) 0.000(2)
F46 0.0428(14) 0.0416(16) 0.0319(14) -0.0045(12) 0.0109(11) -0.0017(11)
C46 0.033(2) 0.036(3) 0.041(3) 0.004(2) 0.010(2) 0.004(2)
C31 0.037(2) 0.034(3) 0.037(2) 0.001(2) 0.0128(19) 0.001(2)
F32 0.0418(15) 0.0395(17) 0.068(2) -0.0001(13) 0.0031(13) 0.0127(14)
C32 0.035(2) 0.040(3) 0.049(3) -0.002(2) 0.014(2) 0.003(2)
F33 0.0646(19) 0.0468(19) 0.063(2) 0.0062(15) -0.0043(16) 0.0169(15)
C33 0.046(3) 0.037(3) 0.048(3) 0.004(2) 0.007(2) 0.005(2)
F34 0.0512(16) 0.0566(19) 0.0477(17) 0.0142(14) -0.0078(13) -0.0040(14)
C34 0.042(3) 0.059(4) 0.036(3) 0.012(3) 0.004(2) -0.004(2)
F35 0.0440(15) 0.0498(18) 0.0535(17) -0.0026(13) -0.0038(13) -0.0121(14)
C35 0.035(2) 0.042(3) 0.044(3) 0.000(2) 0.008(2) -0.011(2)
F36 0.0528(16) 0.0353(16) 0.0499(17) -0.0061(12) -0.0034(13) 0.0034(13)
C36 0.040(2) 0.036(3) 0.034(2) -0.004(2) 0.009(2) -0.003(2)
C11 0.040(2) 0.034(3) 0.033(2) 0.000(2) 0.0067(19) -0.0023(19)
F12 0.0436(15) 0.0351(15) 0.0477(16) -0.0012(12) 0.0123(12) -0.0016(12)
C12 0.036(2) 0.046(3) 0.037(3) -0.005(2) 0.007(2) -0.005(2)
F13 0.0600(17) 0.0368(17) 0.0557(18) 0.0089(13) 0.0079(14) -0.0006(13)
C13 0.043(3) 0.037(3) 0.043(3) 0.008(2) 0.005(2) -0.006(2)
F14 0.0461(16) 0.063(2) 0.0531(18) 0.0206(14) 0.0086(13) -0.0053(14)
C14 0.037(3) 0.052(3) 0.037(3) 0.009(2) 0.007(2) -0.010(2)
F15 0.0407(15) 0.070(2) 0.0485(17) 0.0018(14) 0.0173(13) -0.0004(14)
C15 0.033(2) 0.051(3) 0.037(2) 0.005(2) 0.010(2) -0.005(2)
F16 0.0434(15) 0.0509(18) 0.0452(16) 0.0036(13) 0.0143(12) 0.0076(13)
C16 0.041(3) 0.038(3) 0.036(2) 0.002(2) 0.010(2) 0.003(2)
C4 0.044(3) 0.046(3) 0.033(2) 0.002(2) 0.008(2) 0.005(2)
C21 0.035(5) 0.040(6) 0.040(5) 0.010(5) 0.009(3) 0.001(4)
F22 0.055(3) 0.037(3) 0.047(3) -0.012(2) 0.013(2) 0.001(2)
C22 0.035(5) 0.031(7) 0.035(4) 0.002(5) 0.009(4) -0.003(5)
F23 0.057(3) 0.080(4) 0.044(3) -0.001(3) 0.019(2) 0.008(2)
C23 0.033(4) 0.057(5) 0.037(4) 0.002(3) 0.010(3) 0.001(4)
F24 0.056(3) 0.096(4) 0.037(3) 0.020(3) 0.015(2) -0.006(3)
C24 0.040(4) 0.060(6) 0.034(5) 0.014(4) 0.011(5) -0.010(4)
F25 0.076(3) 0.052(3) 0.056(3) 0.005(3) 0.001(3) -0.023(3)
C25 0.050(4) 0.048(5) 0.049(6) 0.007(4) 0.006(5) -0.006(4)
F26 0.065(5) 0.031(4) 0.049(5) -0.001(3) 0.007(4) -0.002(4)
C26 0.042(5) 0.039(5) 0.036(4) 0.004(4) 0.011(3) 0.007(4)
C21A 0.031(7) 0.042(9) 0.026(7) 0.007(7) 0.011(5) 0.007(7)
F22A 0.045(6) 0.040(9) 0.071(8) -0.011(6) 0.011(6) 0.019(7)
C22A 0.036(6) 0.034(7) 0.040(7) 0.003(6) 0.008(5) 0.009(6)
F23A 0.071(6) 0.080(8) 0.044(6) 0.016(5) 0.032(5) 0.023(6)
C23A 0.058(8) 0.064(9) 0.045(9) 0.008(7) 0.019(8) 0.007(7)
F24A 0.070(6) 0.092(7) 0.028(4) 0.034(5) 0.017(4) -0.006(4)
C24A 0.051(7) 0.060(8) 0.045(9) 0.017(7) -0.001(7) 0.004(7)
F25A 0.054(5) 0.048(5) 0.042(5) 0.013(4) -0.001(4) -0.016(4)
C25A 0.047(7) 0.042(7) 0.034(7) 0.012(6) 0.008(5) -0.005(6)
F26A 0.055(6) 0.032(6) 0.034(6) -0.003(4) 0.010(5) 0.002(4)
C26A 0.030(7) 0.033(9) 0.027(8) 0.001(7) 0.010(6) 0.003(7)

loop_
_atom_type_symbol
_atom_type_description
_atom_type_scat_dispersion_real
_atom_type_scat_dispersion_imag
_atom_type_scat_source
C C 0.0181 0.0091 'International Tables Vol C Tables 4.2.6.8 and 6.1.1.4'
H H 0.0000 0.0000 'International Tables Vol C Tables 4.2.6.8 and 6.1.1.4'
B B 0.0090 0.0039 'International Tables Vol C Tables 4.2.6.8 and 6.1.1.4'
F F 0.0727 0.0534 'International Tables Vol C Tables 4.2.6.8 and 6.1.1.4'

loop_
_geom_angle_atom_site_label_1
_geom_angle_atom_site_label_2
_geom_angle_atom_site_label_3
_geom_angle
C11 B1 C4 125.5(4)
C11 B1 C1 127.8(4)
C4 B1 C1 106.5(4)
C1 B2 C31 122.2(4)
C1 B2 C41 120.2(4)
C31 B2 C41 117.5(4)
B2 C1 C2 122.0(4)
B2 C1 B1 120.3(4)
C2 C1 B1 104.1(4)
B2 C1 H1 102.4
C2 C1 H1 102.4
B1 C1 H1 102.4
C3 C2 C1 107.6(4)
C3 C2 H2A 110.2
C1 C2 H2A 110.2
C3 C2 H2B 110.2
C1 C2 H2B 110.2
H2A C2 H2B 108.5
C5 C3 C4 113.9(4)
C5 C3 C2 113.2(4)
C4 C3 C2 103.5(4)
C5 C3 H3 108.7
C4 C3 H3 108.7
C2 C3 H3 108.7
C3 C5 H5A 109.5
C3 C5 H5B 109.5
H5A C5 H5B 109.5
C3 C5 H5C 109.5
H5A C5 H5C 109.5
H5B C5 H5C 109.5
C46 C41 C42 114.7(4)
C46 C41 B2 122.3(4)
C42 C41 B2 123.0(4)
F42 C42 C43 117.3(4)
F42 C42 C41 119.5(4)
C43 C42 C41 123.2(4)
F43 C43 C42 120.4(4)
F43 C43 C44 119.8(4)
C42 C43 C44 119.8(4)
F44 C44 C43 120.2(4)
F44 C44 C45 120.5(5)
C43 C44 C45 119.3(4)
F45 C45 C46 120.8(4)
F45 C45 C44 119.8(4)
C46 C45 C44 119.4(4)
F46 C46 C45 116.5(4)
F46 C46 C41 119.9(4)
C45 C46 C41 123.6(4)
C36 C31 C32 113.6(4)
C36 C31 B2 124.5(4)
C32 C31 B2 121.8(4)
F32 C32 C33 116.3(4)
F32 C32 C31 119.9(4)
C33 C32 C31 123.9(5)
F33 C33 C34 119.1(5)
F33 C33 C32 121.7(5)
C34 C33 C32 119.2(5)
F34 C34 C35 119.8(5)
F34 C34 C33 120.1(5)
C35 C34 C33 120.0(5)
F35 C35 C34 119.6(5)
F35 C35 C36 121.2(5)
C34 C35 C36 119.2(5)
F36 C36 C35 115.6(4)
F36 C36 C31 120.3(4)
C35 C36 C31 124.1(5)
C12 C11 C16 115.0(4)
C12 C11 B1 123.1(4)
C16 C11 B1 121.8(4)
F12 C12 C11 120.1(4)
F12 C12 C13 117.1(4)
C11 C12 C13 122.8(4)
F13 C13 C14 120.7(4)
F13 C13 C12 119.3(4)
C14 C13 C12 120.0(5)
F14 C14 C13 120.3(5)
F14 C14 C15 120.1(4)
C13 C14 C15 119.6(4)
F15 C15 C14 120.2(4)
F15 C15 C16 120.7(5)
C14 C15 C16 118.9(4)
F16 C16 C15 116.8(4)
F16 C16 C11 119.5(4)
C15 C16 C11 123.7(5)
C21 C4 C3 118.3(7)
C21A C4 C3 111.0(10)
C21 C4 B1 123.7(6)
C21A C4 B1 112.3(9)
C3 C4 B1 102.2(4)
C21 C4 H4 103.4
C3 C4 H4 103.4
B1 C4 H4 103.4
C22 C21 C26 116.2(8)
C22 C21 C4 124.3(9)
C26 C21 C4 119.6(8)
F22 C22 C21 120.2(8)
F22 C22 C23 117.7(8)
C21 C22 C23 122.1(9)
F23 C23 C24 119.6(6)
F23 C23 C22 120.1(7)
C24 C23 C22 120.3(8)
F24 C24 C23 119.9(8)
F24 C24 C25 120.7(8)
C23 C24 C25 119.4(8)
F25 C25 C24 120.1(8)
F25 C25 C26 120.4(8)
C24 C25 C26 119.5(8)
F26 C26 C25 118.0(9)
F26 C26 C21 119.4(7)
C25 C26 C21 122.6(8)
C26A C21A C22A 112.6(12)
C26A C21A C4 125.8(11)
C22A C21A C4 121.5(12)
F22A C22A C23A 117.7(13)
F22A C22A C21A 118.0(12)
C23A C22A C21A 124.2(12)
F23A C23A C22A 121.0(12)
F23A C23A C24A 119.0(12)
C22A C23A C24A 119.7(11)
F24A C24A C25A 119.7(11)
F24A C24A C23A 120.9(11)
C25A C24A C23A 119.3(11)
F25A C25A C24A 119.2(10)
F25A C25A C26A 122.8(11)
C24A C25A C26A 118.0(11)
F26A C26A C21A 119.3(12)
F26A C26A C25A 114.6(13)
C21A C26A C25A 126.1(13)

loop_
_geom_bond_atom_site_label_1
_geom_bond_atom_site_label_2
_geom_bond_distance
B1 C11 1.566(7)
B1 C4 1.576(7)
B1 C1 1.582(7)
B2 C1 1.561(7)
B2 C31 1.567(7)
B2 C41 1.583(7)
C1 C2 1.568(6)
C1 H1 1.0
C2 C3 1.559(6)
C2 H2A 0.99
C2 H2B 0.99
C3 C5 1.525(7)
C3 C4 1.555(7)
C3 H3 1.0
C5 H5A 0.98
C5 H5B 0.98
C5 H5C 0.98
C41 C46 1.387(7)
C41 C42 1.400(6)
F42 C42 1.349(6)
C42 C43 1.377(7)
F43 C43 1.348(5)
C43 C44 1.377(7)
F44 C44 1.331(5)
C44 C45 1.383(7)
F45 C45 1.346(5)
C45 C46 1.382(7)
F46 C46 1.353(5)
C31 C36 1.394(7)
C31 C32 1.395(7)
F32 C32 1.343(6)
C32 C33 1.385(7)
F33 C33 1.338(6)
C33 C34 1.373(8)
F34 C34 1.343(6)
C34 C35 1.367(7)
F35 C35 1.344(6)
C35 C36 1.382(7)
F36 C36 1.347(5)
C11 C12 1.378(7)
C11 C16 1.395(7)
F12 C12 1.344(5)
C12 C13 1.395(7)
F13 C13 1.353(6)
C13 C14 1.371(7)
F14 C14 1.332(5)
C14 C15 1.377(7)
F15 C15 1.333(6)
C15 C16 1.385(7)
F16 C16 1.342(6)
C4 C21 1.478(10)
C4 C21A 1.541(13)
C4 H4 1.0
C21 C22 1.367(11)
C21 C26 1.382(12)
F22 C22 1.351(10)
C22 C23 1.380(10)
F23 C23 1.356(8)
C23 C24 1.363(10)
F24 C24 1.349(10)
C24 C25 1.364(10)
F25 C25 1.346(9)
C25 C26 1.377(10)
F26 C26 1.353(9)
C21A C26A 1.379(17)
C21A C22A 1.395(13)
F22A C22A 1.344(13)
C22A C23A 1.379(13)
F23A C23A 1.351(13)
C23A C24A 1.379(13)
F24A C24A 1.371(12)
C24A C25A 1.377(13)
F25A C25A 1.356(12)
C25A C26A 1.384(13)
F26A C26A 1.363(13)

loop_
_geom_torsion_atom_site_label_1
_geom_torsion_atom_site_label_2
_geom_torsion_atom_site_label_3
_geom_torsion_atom_site_label_4
_geom_torsion
C31 B2 C1 C2 -151.9(4)
C41 B2 C1 C2 25.6(7)
C31 B2 C1 B1 74.0(6)
C41 B2 C1 B1 -108.5(5)
C11 B1 C1 B2 -27.2(7)
C4 B1 C1 B2 157.1(4)
C11 B1 C1 C2 -168.4(4)
C4 B1 C1 C2 16.0(5)
B2 C1 C2 C3 -131.1(5)
B1 C1 C2 C3 9.2(5)
C1 C2 C3 C5 -155.1(4)
C1 C2 C3 C4 -31.2(5)
C1 B2 C41 C46 44.0(6)
C31 B2 C41 C46 -138.4(5)
C1 B2 C41 C42 -136.7(5)
C31 B2 C41 C42 40.9(6)
C46 C41 C42 F42 -178.3(4)
B2 C41 C42 F42 2.3(7)
C46 C41 C42 C43 0.1(7)
B2 C41 C42 C43 -179.2(5)
F42 C42 C43 F43 -0.6(7)
C41 C42 C43 F43 -179.1(4)
F42 C42 C43 C44 178.4(4)
C41 C42 C43 C44 -0.1(7)
F43 C43 C44 F44 0.3(7)
C42 C43 C44 F44 -178.7(4)
F43 C43 C44 C45 179.5(4)
C42 C43 C44 C45 0.5(7)
F44 C44 C45 F45 -0.8(7)
C43 C44 C45 F45 179.9(4)
F44 C44 C45 C46 178.2(4)
C43 C44 C45 C46 -1.0(7)
F45 C45 C46 F46 -1.2(6)
C44 C45 C46 F46 179.8(4)
F45 C45 C46 C41 -179.8(4)
C44 C45 C46 C41 1.2(7)
C42 C41 C46 F46 -179.2(4)
B2 C41 C46 F46 0.1(7)
C42 C41 C46 C45 -0.7(7)
B2 C41 C46 C45 178.7(4)
C1 B2 C31 C36 34.1(7)
C41 B2 C31 C36 -143.4(4)
C1 B2 C31 C32 -150.5(4)
C41 B2 C31 C32 31.9(6)
C36 C31 C32 F32 -179.0(4)
B2 C31 C32 F32 5.2(7)
C36 C31 C32 C33 -0.6(7)
B2 C31 C32 C33 -176.4(4)
F32 C32 C33 F33 -1.4(7)
C31 C32 C33 F33 -179.9(5)
F32 C32 C33 C34 -179.4(4)
C31 C32 C33 C34 2.2(8)
F33 C33 C34 F34 2.9(7)
C32 C33 C34 F34 -179.1(4)
F33 C33 C34 C35 179.7(5)
C32 C33 C34 C35 -2.3(7)
F34 C34 C35 F35 -2.5(7)
C33 C34 C35 F35 -179.3(4)
F34 C34 C35 C36 177.7(4)
C33 C34 C35 C36 1.0(7)
F35 C35 C36 F36 0.2(6)
C34 C35 C36 F36 179.9(4)
F35 C35 C36 C31 -179.1(4)
C34 C35 C36 C31 0.7(7)
C32 C31 C36 F36 180.0(4)
B2 C31 C36 F36 -4.4(7)
C32 C31 C36 C35 -0.9(7)
B2 C31 C36 C35 174.8(4)
C4 B1 C11 C12 -136.2(5)
C1 B1 C11 C12 49.0(7)
C4 B1 C11 C16 44.9(7)
C1 B1 C11 C16 -130.0(5)
C16 C11 C12 F12 -177.4(4)
B1 C11 C12 F12 3.5(7)
C16 C11 C12 C13 1.4(7)
B1 C11 C12 C13 -177.6(5)
F12 C12 C13 F13 -2.4(6)
C11 C12 C13 F13 178.7(4)
F12 C12 C13 C14 179.1(4)
C11 C12 C13 C14 0.2(7)
F13 C13 C14 F14 -0.7(7)
C12 C13 C14 F14 177.8(4)
F13 C13 C14 C15 179.8(4)
C12 C13 C14 C15 -1.7(7)
F14 C14 C15 F15 -2.4(7)
C13 C14 C15 F15 177.1(4)
F14 C14 C15 C16 -178.0(4)
C13 C14 C15 C16 1.5(7)
F15 C15 C16 F16 2.7(7)
C14 C15 C16 F16 178.2(4)
F15 C15 C16 C11 -175.4(4)
C14 C15 C16 C11 0.2(8)
C12 C11 C16 F16 -179.6(4)
B1 C11 C16 F16 -0.6(7)
C12 C11 C16 C15 -1.6(7)
B1 C11 C16 C15 177.5(4)
C5 C3 C4 C21 -57.2(7)
C2 C3 C4 C21 179.5(6)
C5 C3 C4 C21A -76.7(9)
C2 C3 C4 C21A 160.0(8)
C5 C3 C4 B1 163.4(4)
C2 C3 C4 B1 40.0(5)
C11 B1 C4 C21 12.6(9)
C1 B1 C4 C21 -171.6(7)
C11 B1 C4 C21A 30.2(10)
C1 B1 C4 C21A -154.0(9)
C11 B1 C4 C3 149.2(5)
C1 B1 C4 C3 -35.0(5)
C3 C4 C21 C22 110.1(13)
B1 C4 C21 C22 -119.6(12)
C3 C4 C21 C26 -70.2(12)
B1 C4 C21 C26 60.0(14)
C26 C21 C22 F22 -178.1(10)
C4 C21 C22 F22 2.(2)
C26 C21 C22 C23 0.5(19)
C4 C21 C22 C23 -179.8(10)
F22 C22 C23 F23 -1.4(14)
C21 C22 C23 F23 180.0(10)
F22 C22 C23 C24 179.8(11)
C21 C22 C23 C24 1.1(17)
F23 C23 C24 F24 -1.5(17)
C22 C23 C24 F24 177.3(11)
F23 C23 C24 C25 179.1(10)
C22 C23 C24 C25 -2.1(18)
F24 C24 C25 F25 0.9(19)
C23 C24 C25 F25 -179.6(10)
F24 C24 C25 C26 -178.1(11)
C23 C24 C25 C26 1.4(19)
F25 C25 C26 F26 0.2(15)
C24 C25 C26 F26 179.2(11)
F25 C25 C26 C21 -178.6(10)
C24 C25 C26 C21 0.4(17)
C22 C21 C26 F26 179.9(10)
C4 C21 C26 F26 0.2(16)
C22 C21 C26 C25 -1.3(18)
C4 C21 C26 C25 179.0(10)
C3 C4 C21A C26A -59.(3)
B1 C4 C21A C26A 55.(3)
C3 C4 C21A C22A 119.1(19)
B1 C4 C21A C22A -127.2(18)
C26A C21A C22A F22A 178.4(19)
C4 C21A C22A F22A 0.(3)
C26A C21A C22A C23A 2.(3)
C4 C21A C22A C23A -176.(2)
F22A C22A C23A F23A 7.(4)
C21A C22A C23A F23A -177.(2)
F22A C22A C23A C24A -179.(2)
C21A C22A C23A C24A -3.(4)
F23A C23A C24A F24A -5.(4)
C22A C23A C24A F24A -179.(2)
F23A C23A C24A C25A 177.(2)
C22A C23A C24A C25A 3.(4)
F24A C24A C25A F25A 0.(2)
C23A C24A C25A F25A 178.(2)
F24A C24A C25A C26A 179.5(17)
C23A C24A C25A C26A -3.(3)
C22A C21A C26A F26A 178.(2)
C4 C21A C26A F26A -4.(4)
C22A C21A C26A C25A -2.(3)
C4 C21A C26A C25A 176.4(19)
F25A C25A C26A F26A 2.(3)
C24A C25A C26A F26A -177.9(18)
F25A C25A C26A C21A -178.(2)
C24A C25A C26A C21A 2.(3)
